data_4308899
loop_
_publ_author_name
'Jason A. Aligo'
'Laura Smith'
'Judith L. Eglin'
'Laura E. Pence'

_publ_section_title
;
Solution and Solid-State Variation of Cupric Phenanthroline Complexes
;
_journal_name_full 'Inorganic Chemistry'
_journal_page_first 4001
_journal_page_last 4007
_journal_paper_doi 10.1021/ic049069o
_journal_volume 44
_journal_year 2005
_chemical_formula_sum 'C16 H16 B2 Cu F8 N4 O'
_chemical_formula_weight 517.49
_chemical_name_systematic
; 
 ? 
;
_space_group_IT_number 11
_symmetry_cell_setting monoclinic
_symmetry_space_group_name_Hall '-P 2yb'
_symmetry_space_group_name_H-M 'P 1 21/m 1'
_atom_sites_solution_hydrogens geom
_atom_sites_solution_primary direct
_atom_sites_solution_secondary difmap
_audit_creation_method SHELXL-97
_cell_angle_alpha 90.00
_cell_angle_beta 95.530(4)
_cell_angle_gamma 90.00
_cell_formula_units_Z 2
_cell_length_a 8.4972(16)
_cell_length_b 12.028(2)
_cell_length_c 10.182(2)
_cell_measurement_temperature 293(2)
_cell_volume 1035.8(3)
_computing_structure_refinement 'SHELXL-97 (Sheldrick, 1997)'
_computing_structure_solution 'SHELXS-97 (Sheldrick, 1990)'
_diffrn_ambient_temperature 293(2)
_diffrn_measured_fraction_theta_full 0.999
_diffrn_measured_fraction_theta_max 0.999
_diffrn_radiation_monochromator graphite
_diffrn_radiation_source 'fine-focus sealed tube'
_diffrn_radiation_type MoK\a
_diffrn_radiation_wavelength 0.71073
_diffrn_reflns_av_R_equivalents 0.0347
_diffrn_reflns_av_sigmaI/netI 0.0321
_diffrn_reflns_limit_h_max 10
_diffrn_reflns_limit_h_min -8
_diffrn_reflns_limit_k_max 14
_diffrn_reflns_limit_k_min -12
_diffrn_reflns_limit_l_max 12
_diffrn_reflns_limit_l_min -10
_diffrn_reflns_number 5585
_diffrn_reflns_theta_full 25.02
_diffrn_reflns_theta_max 25.02
_diffrn_reflns_theta_min 2.01
_exptl_absorpt_coefficient_mu 1.141
_exptl_crystal_density_diffrn 1.659
_exptl_crystal_density_method 'not measured'
_exptl_crystal_F_000 518
_refine_diff_density_max 0.450
_refine_diff_density_min -0.887
_refine_diff_density_rms 0.079
_refine_ls_extinction_method none
_refine_ls_goodness_of_fit_ref 1.093
_refine_ls_hydrogen_treatment mixed
_refine_ls_matrix_type full
_refine_ls_number_parameters 163
_refine_ls_number_reflns 1931
_refine_ls_number_restraints 2
_refine_ls_restrained_S_all 1.093
_refine_ls_R_factor_all 0.0634
_refine_ls_R_factor_gt 0.0488
_refine_ls_shift/su_max 0.000
_refine_ls_shift/su_mean 0.000
_refine_ls_structure_factor_coef Fsqd
_refine_ls_weighting_details 'calc w=1/[\s^2^(Fo^2^)+(0.0899P)^2^+0.4259P] where P=(Fo^2^+2Fc^2^)/3'
_refine_ls_weighting_scheme calc
_refine_ls_wR_factor_gt 0.1400
_refine_ls_wR_factor_ref 0.1509
_reflns_number_gt 1528
_reflns_number_total 1931
_reflns_threshold_expression >2sigma(I)
_cod_data_source_file ic049069osi20040714_020841_2.cif
_cod_data_source_block 124_compound2
_cod_database_code 4308899

loop_
_symmetry_equiv_pos_as_xyz
'x, y, z'
'-x, y+1/2, -z'
'-x, -y, -z'
'x, -y-1/2, z'

loop_
_atom_site_label
_atom_site_type_symbol
_atom_site_fract_x
_atom_site_fract_y
_atom_site_fract_z
_atom_site_U_iso_or_equiv
_atom_site_adp_type
_atom_site_occupancy
_atom_site_symmetry_multiplicity
_atom_site_calc_flag
_atom_site_refinement_flags
_atom_site_disorder_assembly
_atom_site_disorder_group
Cu1 Cu -0.80633(7) 0.2500 0.43952(6) 0.0450(3) Uani 1 2 d S . .
N1 N -0.9239(3) 0.1403(2) 0.3202(3) 0.0446(7) Uani 1 1 d . . .
N2 N -0.7068(4) 0.1359(3) 0.5626(3) 0.0537(8) Uani 1 1 d . . .
O1 O -0.5900(5) 0.2500 0.3276(5) 0.0638(11) Uani 1 2 d SD . .
H1B H -0.500(4) 0.2500 0.360(7) 0.08(2) Uiso 1 2 d SD . .
H1A H -0.558(13) 0.2500 0.255(5) 0.16(5) Uiso 1 2 d SD . .
C101 C -0.9228(4) 0.0302(3) 0.3243(4) 0.0525(9) Uani 1 1 d . . .
H10A H -0.8615 -0.0052 0.3925 0.063 Uiso 1 1 calc R . .
C102 C -1.0097(5) -0.0342(4) 0.2304(4) 0.0621(11) Uani 1 1 d . . .
H10C H -1.0039 -0.1114 0.2348 0.074 Uiso 1 1 calc R . .
C103 C -1.1031(5) 0.0158(4) 0.1323(4) 0.0616(11) Uani 1 1 d . . .
H10B H -1.1627 -0.0272 0.0700 0.074 Uiso 1 1 calc R . .
C104 C -1.1102(4) 0.1323(4) 0.1244(4) 0.0537(10) Uani 1 1 d . . .
C105 C -1.0170(4) 0.1907(3) 0.2228(3) 0.0440(8) Uani 1 1 d . . .
C106 C -1.2034(5) 0.1944(4) 0.0264(5) 0.0740(14) Uani 1 1 d . . .
H11A H -1.2658 0.1567 -0.0392 0.089 Uiso 1 1 calc R . .
C1 C -0.6265(5) 0.0872(3) 0.6350(4) 0.0508(9) Uani 1 1 d . . .
C2 C -0.5215(5) 0.0240(4) 0.7286(4) 0.0705(12) Uani 1 1 d . . .
H41A H -0.4233 0.0106 0.6919 0.106 Uiso 1 1 calc R . .
H41B H -0.5701 -0.0457 0.7467 0.106 Uiso 1 1 calc R . .
H41C H -0.5018 0.0655 0.8091 0.106 Uiso 1 1 calc R . .
B1 B -0.6698(8) 0.2500 -0.0181(6) 0.0530(15) Uani 1 2 d S . .
F1 F -0.5861(7) 0.2500 -0.1228(5) 0.1269(19) Uani 1 2 d S . .
F2 F -0.6344(5) 0.1570(3) 0.0545(3) 0.1190(13) Uani 1 1 d . . .
F3 F -0.8237(5) 0.2500 -0.0643(6) 0.122(2) Uani 1 2 d S . .
B2 B -0.2344(8) 0.2500 0.5403(7) 0.0563(17) Uani 1 2 d S . .
F21 F -0.2890(6) 0.2500 0.6608(6) 0.133(2) Uani 1 2 d S . .
F22 F -0.2884(4) 0.1588(3) 0.4738(4) 0.1191(14) Uani 1 1 d . . .
F23 F -0.0715(4) 0.2500 0.5566(4) 0.0768(11) Uani 1 2 d S . .

loop_
_atom_site_aniso_label
_atom_site_aniso_U_11
_atom_site_aniso_U_22
_atom_site_aniso_U_33
_atom_site_aniso_U_23
_atom_site_aniso_U_13
_atom_site_aniso_U_12
Cu1 0.0486(4) 0.0439(4) 0.0410(4) 0.000 -0.0038(3) 0.000
N1 0.0442(17) 0.0463(18) 0.0433(17) 0.0008(13) 0.0044(14) -0.0010(13)
N2 0.060(2) 0.052(2) 0.0481(19) 0.0054(15) -0.0040(16) -0.0006(16)
O1 0.047(2) 0.094(3) 0.050(3) 0.000 0.002(2) 0.000
C101 0.055(2) 0.047(2) 0.056(2) 0.0005(18) 0.0063(18) -0.0019(18)
C102 0.067(3) 0.051(2) 0.069(3) -0.007(2) 0.010(2) -0.010(2)
C103 0.057(2) 0.066(3) 0.061(3) -0.015(2) 0.006(2) -0.018(2)
C104 0.041(2) 0.066(3) 0.053(2) -0.0047(19) 0.0011(17) -0.0078(18)
C105 0.0373(18) 0.0511(19) 0.044(2) -0.0019(16) 0.0050(15) -0.0022(16)
C106 0.056(2) 0.092(3) 0.069(3) -0.010(2) -0.020(2) -0.011(2)
C1 0.054(2) 0.050(2) 0.048(2) -0.0010(18) 0.0031(18) -0.0021(18)
C2 0.077(3) 0.066(3) 0.065(3) 0.008(2) -0.010(2) 0.014(2)
B1 0.057(4) 0.054(4) 0.047(4) 0.000 0.001(3) 0.000
F1 0.150(5) 0.151(5) 0.087(3) 0.000 0.047(3) 0.000
F2 0.164(3) 0.081(2) 0.104(3) 0.0335(19) -0.031(2) 0.004(2)
F3 0.072(3) 0.095(4) 0.191(6) 0.000 -0.029(3) 0.000
B2 0.051(4) 0.054(4) 0.064(4) 0.000 0.004(3) 0.000
F21 0.095(3) 0.207(6) 0.105(4) 0.000 0.045(3) 0.000
F22 0.102(2) 0.078(2) 0.169(3) -0.043(2) -0.031(2) -0.0088(18)
F23 0.0464(19) 0.106(3) 0.078(3) 0.000 0.0100(17) 0.000

loop_
_atom_type_symbol
_atom_type_description
_atom_type_scat_dispersion_real
_atom_type_scat_dispersion_imag
_atom_type_scat_source
C C 0.0033 0.0016 'International Tables Vol C Tables 4.2.6.8 and 6.1.1.4'
H H 0.0000 0.0000 'International Tables Vol C Tables 4.2.6.8 and 6.1.1.4'
B B 0.0013 0.0007 'International Tables Vol C Tables 4.2.6.8 and 6.1.1.4'
N N 0.0061 0.0033 'International Tables Vol C Tables 4.2.6.8 and 6.1.1.4'
F F 0.0171 0.0103 'International Tables Vol C Tables 4.2.6.8 and 6.1.1.4'
Cu Cu 0.3201 1.2651 'International Tables Vol C Tables 4.2.6.8 and 6.1.1.4'
O O 0.0106 0.0060 'International Tables Vol C Tables 4.2.6.8 and 6.1.1.4'

loop_
_geom_angle_atom_site_label_1
_geom_angle_atom_site_label_2
_geom_angle_atom_site_label_3
_geom_angle
_geom_angle_site_symmetry_1
_geom_angle_site_symmetry_3
_geom_angle_publ_flag
N2 Cu1 N2 87.1(2) 4_565 . ?
N2 Cu1 N1 175.10(12) 4_565 . ?
N2 Cu1 N1 94.86(13) . . ?
N2 Cu1 N1 94.86(13) 4_565 4_565 ?
N2 Cu1 N1 175.10(12) . 4_565 ?
N1 Cu1 N1 82.80(17) . 4_565 ?
N2 Cu1 O1 90.03(13) 4_565 . ?
N2 Cu1 O1 90.03(13) . . ?
N1 Cu1 O1 94.43(12) . . ?
N1 Cu1 O1 94.43(12) 4_565 . ?
C101 N1 C105 118.2(3) . . ?
C101 N1 Cu1 129.8(3) . . ?
C105 N1 Cu1 112.0(2) . . ?
C1 N2 Cu1 165.7(3) . . ?
N1 C101 C102 122.3(4) . . ?
C103 C102 C101 119.7(4) . . ?
C102 C103 C104 120.2(4) . . ?
C105 C104 C103 116.1(4) . . ?
C105 C104 C106 118.4(4) . . ?
C103 C104 C106 125.5(4) . . ?
N1 C105 C104 123.4(4) . . ?
N1 C105 C105 116.6(2) . 4_565 ?
C104 C105 C105 120.0(2) . 4_565 ?
C106 C106 C104 121.6(3) 4_565 . ?
N2 C1 C2 179.8(5) . . ?
F1 B1 F3 107.2(6) . . ?
F1 B1 F2 109.1(4) . 4_565 ?
F3 B1 F2 110.3(4) . 4_565 ?
F1 B1 F2 109.1(4) . . ?
F3 B1 F2 110.3(4) . . ?
F2 B1 F2 110.9(5) 4_565 . ?
F22 B2 F22 109.2(6) . 4_565 ?
F22 B2 F21 109.0(4) . . ?
F22 B2 F21 109.0(4) 4_565 . ?
F22 B2 F23 110.5(4) . . ?
F22 B2 F23 110.5(4) 4_565 . ?
F21 B2 F23 108.5(6) . . ?

loop_
_geom_bond_atom_site_label_1
_geom_bond_atom_site_label_2
_geom_bond_distance
_geom_bond_site_symmetry_2
_geom_bond_publ_flag
Cu1 N2 1.992(3) 4_565 ?
Cu1 N2 1.992(3) . ?
Cu1 N1 1.995(3) . ?
Cu1 N1 1.995(3) 4_565 ?
Cu1 O1 2.254(5) . ?
N1 C101 1.325(5) . ?
N1 C105 1.352(4) . ?
N2 C1 1.120(5) . ?
C101 C102 1.387(6) . ?
C102 C103 1.355(6) . ?
C103 C104 1.405(6) . ?
C104 C105 1.403(5) . ?
C104 C106 1.424(6) . ?
C105 C105 1.427(7) 4_565 ?
C106 C106 1.338(10) 4_565 ?
C1 C2 1.456(6) . ?
B1 F1 1.338(8) . ?
B1 F3 1.347(8) . ?
B1 F2 1.358(5) 4_565 ?
B1 F2 1.358(5) . ?
B2 F22 1.346(5) . ?
B2 F22 1.346(5) 4_565 ?
B2 F21 1.353(9) . ?
B2 F23 1.378(8) . ?
